data_7207799
loop_
_publ_author_name
'Koskinen, Laura'
'J\"a\"askel\"ainen, Sirpa'
'Oresmaa, Larisa'
'Haukka, Matti'

_publ_section_title
;
 Argentophilic interactions in multinuclear Ag complexes of imidazole
 containing Schiff bases
;
_journal_issue 10
_journal_name_full CrystEngComm
_journal_page_first 3509
_journal_paper_doi 10.1039/c2ce06550a
_journal_volume 14
_journal_year 2012
_chemical_formula_moiety 'C50 H64 Ag6 F6 N24 O6 S2, 4(C F3 O3 S)'
_chemical_formula_sum 'C54 H64 Ag6 F18 N24 O18 S6'
_chemical_formula_weight 2518.87
_chemical_name_systematic
;
?
;
_space_group_IT_number 2
_symmetry_cell_setting triclinic
_symmetry_space_group_name_Hall '-P 1'
_symmetry_space_group_name_H-M 'P -1'
_atom_sites_solution_hydrogens geom
_atom_sites_solution_primary heavy
_atom_sites_solution_secondary difmap
_audit_creation_method SHELXL-97
_cell_angle_alpha 110.8790(10)
_cell_angle_beta 101.3660(10)
_cell_angle_gamma 102.3070(10)
_cell_formula_units_Z 1
_cell_length_a 12.3742(2)
_cell_length_b 13.8840(2)
_cell_length_c 14.1976(2)
_cell_measurement_reflns_used 73803
_cell_measurement_temperature 100(2)
_cell_measurement_theta_max 30.03
_cell_measurement_theta_min 1.00
_cell_volume 2124.72(6)
_computing_cell_refinement 'Denzo/Scalepack (Otwinowski & Minor, 1997)'
_computing_data_collection 'Collect (Bruker AXS BV, 1997-2004)'
_computing_data_reduction 'Denzo/Scalepack (Otwinowski & Minor, 1997)'
_computing_molecular_graphics 'Diamond v.3.1e (Brandenburg, 2007)'
_computing_publication_material 'SHELXL-97 (Sheldrick, 1997)'
_computing_structure_refinement 'SHELXL-97 (Sheldrick, 1997)'
_computing_structure_solution 'DIRDIF99 (Beurskens et al., 1999)'
_diffrn_ambient_temperature 100(2)
_diffrn_detector_area_resol_mean 9
_diffrn_measured_fraction_theta_full 0.996
_diffrn_measured_fraction_theta_max 0.996
_diffrn_measurement_device '95mm CCD camera on \k-goniostat'
_diffrn_measurement_device_type 'Nonius KappaCCD'
_diffrn_measurement_method '\f scans and \w scans with \k offset'
_diffrn_radiation_monochromator 'horizontally mounted graphite crystal'
_diffrn_radiation_source 'fine-focus sealed tube'
_diffrn_radiation_type MoK\a
_diffrn_radiation_wavelength 0.71073
_diffrn_reflns_av_R_equivalents 0.0331
_diffrn_reflns_av_sigmaI/netI 0.0258
_diffrn_reflns_limit_h_max 17
_diffrn_reflns_limit_h_min -17
_diffrn_reflns_limit_k_max 19
_diffrn_reflns_limit_k_min -19
_diffrn_reflns_limit_l_max 20
_diffrn_reflns_limit_l_min -19
_diffrn_reflns_number 74427
_diffrn_reflns_theta_full 30.06
_diffrn_reflns_theta_max 30.06
_diffrn_reflns_theta_min 2.52
_exptl_absorpt_coefficient_mu 1.619
_exptl_absorpt_correction_T_max 0.8051
_exptl_absorpt_correction_T_min 0.4865
_exptl_absorpt_correction_type multi-scan
_exptl_absorpt_process_details 'SADABS v.2.10 (Sheldrick, 2003)'
_exptl_crystal_colour colourless
_exptl_crystal_density_diffrn 1.969
_exptl_crystal_density_method 'not measured'
_exptl_crystal_description block
_exptl_crystal_F_000 1240
_exptl_crystal_size_max 0.52
_exptl_crystal_size_mid 0.21
_exptl_crystal_size_min 0.14
_refine_diff_density_max 0.918
_refine_diff_density_min -0.771
_refine_diff_density_rms 0.090
_refine_ls_extinction_method none
_refine_ls_goodness_of_fit_ref 1.053
_refine_ls_hydrogen_treatment constr
_refine_ls_matrix_type full
_refine_ls_number_parameters 572
_refine_ls_number_reflns 12415
_refine_ls_number_restraints 0
_refine_ls_restrained_S_all 1.053
_refine_ls_R_factor_all 0.0346
_refine_ls_R_factor_gt 0.0259
_refine_ls_shift/su_max 0.001
_refine_ls_shift/su_mean 0.000
_refine_ls_structure_factor_coef Fsqd
_refine_ls_weighting_details 'calc w=1/[\s^2^(Fo^2^)+(0.0233P)^2^+2.2515P] where P=(Fo^2^+2Fc^2^)/3'
_refine_ls_weighting_scheme calc
_refine_ls_wR_factor_gt 0.0571
_refine_ls_wR_factor_ref 0.0602
_reflns_number_gt 10698
_reflns_number_total 12415
_reflns_threshold_expression >2sigma(I)
_cod_data_source_file c2ce06550a.txt
_cod_data_source_block 4
_cod_database_code 7207799

loop_
_symmetry_equiv_pos_as_xyz
'x, y, z'
'-x, -y, -z'

loop_
_atom_site_label
_atom_site_type_symbol
_atom_site_fract_x
_atom_site_fract_y
_atom_site_fract_z
_atom_site_U_iso_or_equiv
_atom_site_adp_type
_atom_site_occupancy
_atom_site_symmetry_multiplicity
_atom_site_calc_flag
_atom_site_refinement_flags
Ag1 Ag 0.009992(12) 0.180831(12) 0.453767(11) 0.01699(4) Uani 1 1 d .
Ag2 Ag 0.060497(12) 0.320033(12) 0.356638(11) 0.01573(4) Uani 1 1 d .
Ag3 Ag 0.022430(14) 0.304419(12) 0.127844(13) 0.02102(4) Uani 1 1 d .
S1 S -0.08911(4) 0.07462(4) 0.64844(4) 0.01992(10) Uani 1 1 d .
S2 S 0.63723(4) 0.36608(4) 0.47261(4) 0.02042(10) Uani 1 1 d .
S3 S 0.53124(4) 0.26997(4) 0.03063(4) 0.01744(9) Uani 1 1 d .
F1 F -0.28968(15) -0.07553(16) 0.56028(18) 0.0657(6) Uani 1 1 d .
F2 F -0.25500(15) 0.02006(15) 0.72601(16) 0.0499(4) Uani 1 1 d .
F3 F -0.30094(15) 0.08685(18) 0.61554(18) 0.0627(6) Uani 1 1 d .
F4 F 0.6934(2) 0.19762(18) 0.48007(17) 0.0738(7) Uani 1 1 d .
F5 F 0.69704(15) 0.31248(15) 0.62959(12) 0.0489(4) Uani 1 1 d .
F6 F 0.53560(17) 0.20950(15) 0.51643(16) 0.0602(5) Uani 1 1 d .
F7 F 0.36950(12) 0.24996(11) -0.13145(11) 0.0339(3) Uani 1 1 d .
F8 F 0.43016(13) 0.40751(11) -0.00273(11) 0.0323(3) Uani 1 1 d .
F9 F 0.53622(13) 0.35996(12) -0.10358(11) 0.0346(3) Uani 1 1 d .
O1 O -0.08896(16) 0.07764(16) 0.54858(14) 0.0374(4) Uani 1 1 d .
O2 O -0.04386(14) -0.00554(12) 0.66939(12) 0.0253(3) Uani 1 1 d .
O3 O -0.04962(15) 0.17937(13) 0.73738(14) 0.0318(4) Uani 1 1 d .
O4 O 0.58186(14) 0.43371(13) 0.53498(13) 0.0286(3) Uani 1 1 d .
O5 O 0.57019(15) 0.30238(14) 0.36374(13) 0.0315(4) Uani 1 1 d .
O6 O 0.75752(14) 0.41791(15) 0.48862(14) 0.0331(4) Uani 1 1 d .
O7 O 0.44218(13) 0.24451(13) 0.07781(13) 0.0256(3) Uani 1 1 d .
O8 O 0.55290(14) 0.17784(12) -0.04161(12) 0.0266(3) Uani 1 1 d .
O9 O 0.63386(13) 0.35738(12) 0.10253(12) 0.0253(3) Uani 1 1 d .
N1 N 0.16485(14) 0.28993(13) 0.57953(13) 0.0165(3) Uani 1 1 d .
N2 N 0.33745(14) 0.40566(13) 0.68024(13) 0.0165(3) Uani 1 1 d .
N3 N 0.23859(14) 0.32661(13) 0.39912(12) 0.0150(3) Uani 1 1 d .
N4 N 0.12669(13) 0.18965(13) 0.17406(12) 0.0138(3) Uani 1 1 d .
N5 N -0.10667(14) 0.13922(13) 0.06760(13) 0.0156(3) Uani 1 1 d .
N6 N -0.14686(14) -0.02566(12) 0.06446(12) 0.0146(3) Uani 1 1 d .
N7 N -0.15443(14) 0.12036(13) 0.33070(13) 0.0164(3) Uani 1 1 d .
N8 N -0.33321(14) 0.08590(13) 0.23402(13) 0.0169(3) Uani 1 1 d .
N9 N -0.10644(14) 0.34043(13) 0.31806(13) 0.0152(3) Uani 1 1 d .
N10 N 0.03706(14) 0.48194(13) 0.23629(13) 0.0153(3) Uani 1 1 d .
N11 N 0.09554(15) 0.40972(13) 0.04768(13) 0.0187(3) Uani 1 1 d .
N12 N 0.16570(15) 0.57817(13) 0.06578(14) 0.0182(3) Uani 1 1 d .
C1 C 0.17257(17) 0.31187(16) 0.68294(15) 0.0180(4) Uani 1 1 d .
H1 H 0.1135 0.2815 0.7072 0.022 Uiso 1 1 calc R
C2 C 0.27851(17) 0.38437(16) 0.74581(15) 0.0182(4) Uani 1 1 d .
H2 H 0.3059 0.4142 0.8208 0.022 Uiso 1 1 calc R
C3 C 0.45449(17) 0.48285(18) 0.71553(16) 0.0229(4) Uani 1 1 d .
H3A H 0.4985 0.4531 0.6683 0.034 Uiso 1 1 calc R
H3B H 0.4942 0.4952 0.7877 0.034 Uiso 1 1 calc R
H3C H 0.4487 0.5517 0.7141 0.034 Uiso 1 1 calc R
C4 C 0.26581(16) 0.34804(15) 0.57959(15) 0.0156(4) Uani 1 1 d .
C5 C 0.30524(17) 0.34912(15) 0.48985(15) 0.0165(4) Uani 1 1 d .
H5 H 0.3864 0.3679 0.4996 0.020 Uiso 1 1 calc R
C6 C 0.29512(16) 0.32678(15) 0.31682(14) 0.0157(4) Uani 1 1 d .
H6A H 0.3800 0.3462 0.3470 0.019 Uiso 1 1 calc R
H6B H 0.2793 0.3819 0.2918 0.019 Uiso 1 1 calc R
C7 C 0.25051(16) 0.21612(15) 0.22450(15) 0.0152(3) Uani 1 1 d .
H7A H 0.2933 0.2159 0.1724 0.018 Uiso 1 1 calc R
H7B H 0.2640 0.1606 0.2498 0.018 Uiso 1 1 calc R
C8 C 0.05951(16) 0.09478(15) 0.14759(14) 0.0139(3) Uani 1 1 d .
H8 H 0.0884 0.0419 0.1624 0.017 Uiso 1 1 calc R
C9 C -0.06281(16) 0.06958(15) 0.09403(14) 0.0140(3) Uani 1 1 d .
C10 C -0.22250(17) 0.08672(16) 0.01956(16) 0.0186(4) Uani 1 1 d .
H10 H -0.2767 0.1164 -0.0080 0.022 Uiso 1 1 calc R
C11 C -0.24858(17) -0.01519(16) 0.01710(15) 0.0180(4) Uani 1 1 d .
H11 H -0.3228 -0.0683 -0.0118 0.022 Uiso 1 1 calc R
C12 C -0.13315(18) -0.12151(15) 0.08005(16) 0.0186(4) Uani 1 1 d .
H12A H -0.0717 -0.1431 0.0517 0.028 Uiso 1 1 calc R
H12B H -0.2062 -0.1810 0.0432 0.028 Uiso 1 1 calc R
H12C H -0.1123 -0.1046 0.1557 0.028 Uiso 1 1 calc R
C13 C -0.21876(18) 0.01760(16) 0.30970(16) 0.0193(4) Uani 1 1 d .
H13 H -0.1908 -0.0311 0.3332 0.023 Uiso 1 1 calc R
C14 C -0.32933(18) -0.00416(16) 0.24987(16) 0.0193(4) Uani 1 1 d .
H14 H -0.3913 -0.0695 0.2244 0.023 Uiso 1 1 calc R
C15 C -0.43580(18) 0.09504(17) 0.16946(17) 0.0230(4) Uani 1 1 d .
H15A H -0.5014 0.0297 0.1466 0.034 Uiso 1 1 calc R
H15B H -0.4194 0.1029 0.1073 0.034 Uiso 1 1 calc R
H15C H -0.4549 0.1586 0.2114 0.034 Uiso 1 1 calc R
C16 C -0.22616(16) 0.16077(15) 0.28362(15) 0.0156(4) Uani 1 1 d .
C17 C -0.20522(17) 0.26869(15) 0.28560(15) 0.0161(4) Uani 1 1 d .
H17 H -0.2710 0.2875 0.2604 0.019 Uiso 1 1 calc R
C18 C -0.11057(17) 0.44883(16) 0.32464(16) 0.0176(4) Uani 1 1 d .
H18A H -0.1350 0.4850 0.3870 0.021 Uiso 1 1 calc R
H18B H -0.1696 0.4392 0.2610 0.021 Uiso 1 1 calc R
C19 C 0.00460(17) 0.52120(15) 0.33321(15) 0.0165(4) Uani 1 1 d .
H19A H 0.0000 0.5954 0.3491 0.020 Uiso 1 1 calc R
H19B H 0.0654 0.5250 0.3925 0.020 Uiso 1 1 calc R
C20 C 0.07839(16) 0.55115(15) 0.20273(16) 0.0165(4) Uani 1 1 d .
H20 H 0.0865 0.6257 0.2394 0.020 Uiso 1 1 calc R
C21 C 0.11287(16) 0.51365(15) 0.10698(15) 0.0163(4) Uani 1 1 d .
C22 C 0.13820(18) 0.40791(17) -0.03456(16) 0.0203(4) Uani 1 1 d .
H22 H 0.1374 0.3443 -0.0904 0.024 Uiso 1 1 calc R
C23 C 0.18230(18) 0.51164(17) -0.02431(17) 0.0208(4) Uani 1 1 d .
H23 H 0.2174 0.5331 -0.0705 0.025 Uiso 1 1 calc R
C24 C 0.2010(2) 0.69674(17) 0.10863(19) 0.0261(5) Uani 1 1 d .
H24A H 0.1330 0.7213 0.1145 0.039 Uiso 1 1 calc R
H24B H 0.2358 0.7210 0.0614 0.039 Uiso 1 1 calc R
H24C H 0.2579 0.7273 0.1787 0.039 Uiso 1 1 calc R
C25 C -0.2424(2) 0.0236(2) 0.6355(2) 0.0359(6) Uani 1 1 d .
C26 C 0.46415(19) 0.32480(16) -0.05634(17) 0.0228(4) Uani 1 1 d .
C27 C 0.6409(2) 0.2654(2) 0.52643(19) 0.0328(5) Uani 1 1 d .

loop_
_atom_site_aniso_label
_atom_site_aniso_U_11
_atom_site_aniso_U_22
_atom_site_aniso_U_33
_atom_site_aniso_U_23
_atom_site_aniso_U_13
_atom_site_aniso_U_12
Ag1 0.01475(7) 0.01795(7) 0.01601(7) 0.00812(6) 0.00156(5) 0.00160(5)
Ag2 0.01264(7) 0.01949(7) 0.01818(7) 0.01009(6) 0.00520(5) 0.00651(5)
Ag3 0.02778(8) 0.01162(7) 0.02492(8) 0.00888(6) 0.00982(6) 0.00454(6)
S1 0.0193(2) 0.0199(2) 0.0214(2) 0.01066(19) 0.00609(19) 0.00428(19)
S2 0.0172(2) 0.0213(2) 0.0208(2) 0.00654(19) 0.00555(19) 0.00613(19)
S3 0.0141(2) 0.0148(2) 0.0196(2) 0.00687(18) 0.00137(18) 0.00093(17)
F1 0.0323(9) 0.0506(11) 0.0822(14) 0.0168(10) -0.0023(9) -0.0125(8)
F2 0.0429(9) 0.0640(11) 0.0803(13) 0.0551(10) 0.0396(9) 0.0260(8)
F3 0.0314(9) 0.0873(14) 0.1109(17) 0.0783(14) 0.0240(10) 0.0318(9)
F4 0.140(2) 0.0779(14) 0.0683(13) 0.0537(12) 0.0661(14) 0.0873(15)
F5 0.0534(10) 0.0629(11) 0.0299(8) 0.0266(8) 0.0043(7) 0.0117(9)
F6 0.0535(11) 0.0474(10) 0.0704(13) 0.0361(10) 0.0056(10) -0.0107(9)
F7 0.0319(7) 0.0235(7) 0.0333(7) 0.0089(6) -0.0095(6) 0.0065(6)
F8 0.0402(8) 0.0218(6) 0.0372(8) 0.0115(6) 0.0112(6) 0.0156(6)
F9 0.0434(8) 0.0372(8) 0.0347(8) 0.0238(7) 0.0169(7) 0.0143(7)
O1 0.0399(10) 0.0458(11) 0.0303(9) 0.0251(8) 0.0108(8) 0.0043(8)
O2 0.0276(8) 0.0249(8) 0.0253(8) 0.0095(6) 0.0071(6) 0.0138(7)
O3 0.0335(9) 0.0192(8) 0.0382(9) 0.0063(7) 0.0152(8) 0.0051(7)
O4 0.0246(8) 0.0245(8) 0.0322(9) 0.0044(7) 0.0131(7) 0.0072(7)
O5 0.0350(9) 0.0326(9) 0.0219(8) 0.0068(7) 0.0031(7) 0.0134(8)
O6 0.0187(8) 0.0478(11) 0.0357(9) 0.0204(8) 0.0109(7) 0.0084(7)
O7 0.0186(7) 0.0258(8) 0.0336(8) 0.0172(7) 0.0076(6) 0.0009(6)
O8 0.0280(8) 0.0206(7) 0.0265(8) 0.0061(6) 0.0012(6) 0.0110(6)
O9 0.0192(7) 0.0240(8) 0.0224(7) 0.0080(6) 0.0013(6) -0.0057(6)
N1 0.0155(8) 0.0177(8) 0.0169(8) 0.0081(6) 0.0045(6) 0.0047(6)
N2 0.0142(7) 0.0182(8) 0.0140(7) 0.0054(6) 0.0026(6) 0.0030(6)
N3 0.0137(7) 0.0146(7) 0.0149(7) 0.0048(6) 0.0045(6) 0.0034(6)
N4 0.0136(7) 0.0135(7) 0.0115(7) 0.0038(6) 0.0029(6) 0.0022(6)
N5 0.0146(7) 0.0140(7) 0.0164(7) 0.0057(6) 0.0031(6) 0.0037(6)
N6 0.0155(7) 0.0108(7) 0.0136(7) 0.0032(6) 0.0031(6) 0.0012(6)
N7 0.0146(7) 0.0160(8) 0.0165(7) 0.0057(6) 0.0028(6) 0.0047(6)
N8 0.0155(8) 0.0157(8) 0.0167(8) 0.0054(6) 0.0017(6) 0.0045(6)
N9 0.0156(7) 0.0169(8) 0.0159(7) 0.0078(6) 0.0064(6) 0.0073(6)
N10 0.0145(7) 0.0135(7) 0.0173(7) 0.0061(6) 0.0039(6) 0.0043(6)
N11 0.0197(8) 0.0162(8) 0.0198(8) 0.0073(7) 0.0071(7) 0.0039(7)
N12 0.0173(8) 0.0153(8) 0.0245(8) 0.0102(7) 0.0084(7) 0.0046(6)
C1 0.0182(9) 0.0199(9) 0.0174(9) 0.0087(8) 0.0066(7) 0.0059(8)
C2 0.0197(9) 0.0203(9) 0.0158(9) 0.0083(8) 0.0055(7) 0.0070(8)
C3 0.0151(9) 0.0260(11) 0.0178(9) 0.0049(8) 0.0012(8) -0.0016(8)
C4 0.0145(8) 0.0161(9) 0.0148(8) 0.0054(7) 0.0033(7) 0.0046(7)
C5 0.0142(8) 0.0161(9) 0.0164(9) 0.0046(7) 0.0043(7) 0.0031(7)
C6 0.0135(8) 0.0164(9) 0.0140(8) 0.0046(7) 0.0041(7) 0.0014(7)
C7 0.0124(8) 0.0159(9) 0.0157(8) 0.0050(7) 0.0046(7) 0.0038(7)
C8 0.0170(9) 0.0133(8) 0.0110(8) 0.0042(7) 0.0049(7) 0.0050(7)
C9 0.0144(8) 0.0113(8) 0.0137(8) 0.0037(7) 0.0041(7) 0.0021(7)
C10 0.0154(9) 0.0162(9) 0.0201(9) 0.0054(8) 0.0015(7) 0.0042(7)
C11 0.0138(9) 0.0161(9) 0.0174(9) 0.0031(7) 0.0016(7) 0.0015(7)
C12 0.0217(10) 0.0127(8) 0.0210(9) 0.0080(7) 0.0059(8) 0.0031(7)
C13 0.0206(10) 0.0145(9) 0.0197(9) 0.0065(7) 0.0017(8) 0.0045(8)
C14 0.0200(9) 0.0127(9) 0.0194(9) 0.0036(7) 0.0026(8) 0.0019(7)
C15 0.0176(9) 0.0192(10) 0.0239(10) 0.0059(8) -0.0028(8) 0.0035(8)
C16 0.0143(8) 0.0159(9) 0.0139(8) 0.0036(7) 0.0038(7) 0.0043(7)
C17 0.0156(9) 0.0168(9) 0.0150(8) 0.0056(7) 0.0037(7) 0.0062(7)
C18 0.0190(9) 0.0161(9) 0.0225(9) 0.0095(8) 0.0096(8) 0.0092(7)
C19 0.0191(9) 0.0128(8) 0.0172(9) 0.0051(7) 0.0058(7) 0.0059(7)
C20 0.0139(8) 0.0126(8) 0.0212(9) 0.0061(7) 0.0041(7) 0.0032(7)
C21 0.0140(8) 0.0154(9) 0.0193(9) 0.0080(7) 0.0043(7) 0.0034(7)
C22 0.0219(10) 0.0204(10) 0.0200(9) 0.0091(8) 0.0081(8) 0.0068(8)
C23 0.0200(10) 0.0227(10) 0.0256(10) 0.0134(8) 0.0114(8) 0.0080(8)
C24 0.0289(11) 0.0150(9) 0.0359(12) 0.0119(9) 0.0146(10) 0.0033(8)
C25 0.0231(11) 0.0367(14) 0.0558(16) 0.0311(13) 0.0078(11) 0.0072(10)
C26 0.0266(11) 0.0147(9) 0.0235(10) 0.0071(8) 0.0030(8) 0.0052(8)
C27 0.0389(14) 0.0350(13) 0.0262(11) 0.0132(10) 0.0114(10) 0.0125(11)

loop_
_atom_type_symbol
_atom_type_description
_atom_type_scat_dispersion_real
_atom_type_scat_dispersion_imag
_atom_type_scat_source
C C 0.0033 0.0016 'International Tables Vol C Tables 4.2.6.8 and 6.1.1.4'
H H 0.0000 0.0000 'International Tables Vol C Tables 4.2.6.8 and 6.1.1.4'
Ag Ag -0.8971 1.1015 'International Tables Vol C Tables 4.2.6.8 and 6.1.1.4'
F F 0.0171 0.0103 'International Tables Vol C Tables 4.2.6.8 and 6.1.1.4'
N N 0.0061 0.0033 'International Tables Vol C Tables 4.2.6.8 and 6.1.1.4'
O O 0.0106 0.0060 'International Tables Vol C Tables 4.2.6.8 and 6.1.1.4'
S S 0.1246 0.1234 'International Tables Vol C Tables 4.2.6.8 and 6.1.1.4'

loop_
_geom_angle_atom_site_label_1
_geom_angle_atom_site_label_2
_geom_angle_atom_site_label_3
_geom_angle
_geom_angle_publ_flag
N1 Ag1 N7 161.41(6) yes
N1 Ag1 O1 100.64(6) ?
N7 Ag1 O1 88.67(6) ?
N1 Ag1 Ag2 85.34(4) ?
N7 Ag1 Ag2 81.27(4) ?
O1 Ag1 Ag2 162.04(4) yes
N9 Ag2 N3 170.61(6) yes
N9 Ag2 Ag1 98.19(4) ?
N3 Ag2 Ag1 89.58(4) ?
N9 Ag2 Ag3 76.63(4) ?
N3 Ag2 Ag3 101.15(4) ?
Ag1 Ag2 Ag3 137.578(7) yes
N5 Ag3 N11 133.85(6) ?
N5 Ag3 N10 136.41(6) ?
N11 Ag3 N10 74.39(6) yes
N5 Ag3 N4 73.03(5) yes
N11 Ag3 N4 120.29(6) ?
N10 Ag3 N4 126.88(5) ?
N5 Ag3 Ag2 89.18(4) ?
N11 Ag3 Ag2 136.94(4) ?
N10 Ag3 Ag2 72.94(4) ?
N4 Ag3 Ag2 63.29(4) ?
O1 S1 O2 115.28(11) ?
O1 S1 O3 115.14(11) ?
O2 S1 O3 114.01(10) ?
O1 S1 C25 104.19(12) ?
O2 S1 C25 102.29(10) ?
O3 S1 C25 103.66(12) ?
O4 S2 O5 114.70(10) ?
O4 S2 O6 114.82(10) ?
O5 S2 O6 114.39(11) ?
O4 S2 C27 103.27(11) ?
O5 S2 C27 103.51(11) ?
O6 S2 C27 104.06(11) ?
O9 S3 O8 114.77(10) ?
O9 S3 O7 114.76(9) ?
O8 S3 O7 115.40(10) ?
O9 S3 C26 104.29(10) ?
O8 S3 C26 102.89(10) ?
O7 S3 C26 102.30(10) ?
S1 O1 Ag1 145.54(11) ?
C4 N1 C1 106.39(16) ?
C4 N1 Ag1 132.19(13) ?
C1 N1 Ag1 121.43(13) ?
C4 N2 C2 107.43(16) ?
C4 N2 C3 127.66(17) ?
C2 N2 C3 124.81(17) ?
C5 N3 C6 116.32(16) ?
C5 N3 Ag2 128.42(13) ?
C6 N3 Ag2 113.99(12) ?
C8 N4 C7 119.44(16) ?
C8 N4 Ag3 111.91(12) ?
C7 N4 Ag3 128.65(12) ?
C9 N5 C10 105.92(16) ?
C9 N5 Ag3 113.39(12) ?
C10 N5 Ag3 140.28(13) ?
C9 N6 C11 106.85(16) ?
C9 N6 C12 127.34(16) ?
C11 N6 C12 125.81(16) ?
C16 N7 C13 106.02(16) ?
C16 N7 Ag1 137.98(13) ?
C13 N7 Ag1 113.89(13) ?
C14 N8 C16 107.99(16) ?
C14 N8 C15 124.16(17) ?
C16 N8 C15 127.78(17) ?
C17 N9 C18 114.92(16) ?
C17 N9 Ag2 127.58(13) ?
C18 N9 Ag2 117.44(12) ?
C20 N10 C19 117.87(16) ?
C20 N10 Ag3 113.20(13) ?
C19 N10 Ag3 128.92(12) ?
C21 N11 C22 105.88(17) ?
C21 N11 Ag3 110.00(13) ?
C22 N11 Ag3 143.77(14) ?
C21 N12 C23 107.16(16) ?
C21 N12 C24 127.53(17) ?
C23 N12 C24 125.30(17) ?
C2 C1 N1 109.30(17) ?
C2 C1 H1 125.4 ?
N1 C1 H1 125.4 ?
N2 C2 C1 106.73(17) ?
N2 C2 H2 126.6 ?
C1 C2 H2 126.6 ?
N2 C3 H3A 109.5 ?
N2 C3 H3B 109.5 ?
H3A C3 H3B 109.5 ?
N2 C3 H3C 109.5 ?
H3A C3 H3C 109.5 ?
H3B C3 H3C 109.5 ?
N1 C4 N2 110.14(16) ?
N1 C4 C5 128.65(17) ?
N2 C4 C5 121.06(17) ?
N3 C5 C4 124.56(18) ?
N3 C5 H5 117.7 ?
C4 C5 H5 117.7 ?
N3 C6 C7 110.56(15) ?
N3 C6 H6A 109.5 ?
C7 C6 H6A 109.5 ?
N3 C6 H6B 109.5 ?
C7 C6 H6B 109.5 ?
H6A C6 H6B 108.1 ?
N4 C7 C6 110.23(15) ?
N4 C7 H7A 109.6 ?
C6 C7 H7A 109.6 ?
N4 C7 H7B 109.6 ?
C6 C7 H7B 109.6 ?
H7A C7 H7B 108.1 ?
N4 C8 C9 118.20(17) ?
N4 C8 H8 120.9 ?
C9 C8 H8 120.9 ?
N5 C9 N6 110.99(16) ?
N5 C9 C8 123.20(17) ?
N6 C9 C8 125.81(17) ?
N5 C10 C11 109.66(17) ?
N5 C10 H10 125.2 ?
C11 C10 H10 125.2 ?
N6 C11 C10 106.58(17) ?
N6 C11 H11 126.7 ?
C10 C11 H11 126.7 ?
N6 C12 H12A 109.5 ?
N6 C12 H12B 109.5 ?
H12A C12 H12B 109.5 ?
N6 C12 H12C 109.5 ?
H12A C12 H12C 109.5 ?
H12B C12 H12C 109.5 ?
C14 C13 N7 109.61(17) ?
C14 C13 H13 125.2 ?
N7 C13 H13 125.2 ?
N8 C14 C13 106.50(17) ?
N8 C14 H14 126.8 ?
C13 C14 H14 126.8 ?
N8 C15 H15A 109.5 ?
N8 C15 H15B 109.5 ?
H15A C15 H15B 109.5 ?
N8 C15 H15C 109.5 ?
H15A C15 H15C 109.5 ?
H15B C15 H15C 109.5 ?
N7 C16 N8 109.88(17) ?
N7 C16 C17 129.32(17) ?
N8 C16 C17 120.68(17) ?
N9 C17 C16 125.96(18) ?
N9 C17 H17 117.0 ?
C16 C17 H17 117.0 ?
N9 C18 C19 113.05(15) ?
N9 C18 H18A 109.0 ?
C19 C18 H18A 109.0 ?
N9 C18 H18B 109.0 ?
C19 C18 H18B 109.0 ?
H18A C18 H18B 107.8 ?
N10 C19 C18 112.09(16) ?
N10 C19 H19A 109.2 ?
C18 C19 H19A 109.2 ?
N10 C19 H19B 109.2 ?
C18 C19 H19B 109.2 ?
H19A C19 H19B 107.9 ?
N10 C20 C21 118.63(17) ?
N10 C20 H20 120.7 ?
C21 C20 H20 120.7 ?
N11 C21 N12 110.96(17) ?
N11 C21 C20 123.55(17) ?
N12 C21 C20 125.49(17) ?
N11 C22 C23 109.77(18) ?
N11 C22 H22 125.1 ?
C23 C22 H22 125.1 ?
N12 C23 C22 106.22(18) ?
N12 C23 H23 126.9 ?
C22 C23 H23 126.9 ?
N12 C24 H24A 109.5 ?
N12 C24 H24B 109.5 ?
H24A C24 H24B 109.5 ?
N12 C24 H24C 109.5 ?
H24A C24 H24C 109.5 ?
H24B C24 H24C 109.5 ?
F1 C25 F3 109.3(2) ?
F1 C25 F2 107.8(2) ?
F3 C25 F2 106.6(2) ?
F1 C25 S1 110.8(2) ?
F3 C25 S1 111.97(17) ?
F2 C25 S1 110.24(18) ?
F9 C26 F8 107.94(17) ?
F9 C26 F7 107.93(18) ?
F8 C26 F7 106.70(18) ?
F9 C26 S3 111.91(15) ?
F8 C26 S3 111.07(15) ?
F7 C26 S3 111.07(14) ?
F4 C27 F6 108.8(2) ?
F4 C27 F5 107.7(2) ?
F6 C27 F5 106.2(2) ?
F4 C27 S2 111.58(17) ?
F6 C27 S2 111.38(18) ?
F5 C27 S2 111.02(18) ?

loop_
_geom_bond_atom_site_label_1
_geom_bond_atom_site_label_2
_geom_bond_distance
_geom_bond_publ_flag
Ag1 N1 2.1542(16) yes
Ag1 N7 2.1731(16) yes
Ag1 O1 2.5770(17) yes
Ag1 Ag2 2.7842(2) yes
Ag2 N9 2.1357(16) yes
Ag2 N3 2.1401(16) yes
Ag2 Ag3 3.1100(2) yes
Ag3 N5 2.2462(16) yes
Ag3 N11 2.2977(17) yes
Ag3 N10 2.3394(16) yes
Ag3 N4 2.4335(16) yes
S1 O1 1.4336(17) ?
S1 O2 1.4410(16) ?
S1 O3 1.4468(17) ?
S1 C25 1.826(3) ?
S2 O4 1.4338(16) ?
S2 O5 1.4377(17) ?
S2 O6 1.4417(17) ?
S2 C27 1.821(3) ?
S3 O9 1.4410(15) ?
S3 O8 1.4419(16) ?
S3 O7 1.4429(15) ?
S3 C26 1.824(2) ?
F1 C25 1.319(3) ?
F2 C25 1.340(3) ?
F3 C25 1.321(3) ?
F4 C27 1.315(3) ?
F5 C27 1.333(3) ?
F6 C27 1.318(3) ?
F7 C26 1.337(2) ?
F8 C26 1.336(2) ?
F9 C26 1.329(3) ?
N1 C4 1.335(2) ?
N1 C1 1.368(2) ?
N2 C4 1.361(2) ?
N2 C2 1.363(3) ?
N2 C3 1.472(3) ?
N3 C5 1.273(2) ?
N3 C6 1.476(2) ?
N4 C8 1.275(2) ?
N4 C7 1.461(2) ?
N5 C9 1.331(2) ?
N5 C10 1.366(2) ?
N6 C9 1.361(2) ?
N6 C11 1.368(2) ?
N6 C12 1.463(2) ?
N7 C16 1.340(2) ?
N7 C13 1.370(3) ?
N8 C14 1.356(3) ?
N8 C16 1.362(2) ?
N8 C15 1.470(3) ?
N9 C17 1.277(3) ?
N9 C18 1.487(2) ?
N10 C20 1.275(2) ?
N10 C19 1.459(2) ?
N11 C21 1.330(3) ?
N11 C22 1.367(3) ?
N12 C21 1.359(2) ?
N12 C23 1.369(3) ?
N12 C24 1.465(3) ?
C1 C2 1.365(3) ?
C1 H1 0.9500 ?
C2 H2 0.9500 ?
C3 H3A 0.9800 ?
C3 H3B 0.9800 ?
C3 H3C 0.9800 ?
C4 C5 1.455(3) ?
C5 H5 0.9500 ?
C6 C7 1.517(3) ?
C6 H6A 0.9900 ?
C6 H6B 0.9900 ?
C7 H7A 0.9900 ?
C7 H7B 0.9900 ?
C8 C9 1.457(3) ?
C8 H8 0.9500 ?
C10 C11 1.369(3) ?
C10 H10 0.9500 ?
C11 H11 0.9500 ?
C12 H12A 0.9800 ?
C12 H12B 0.9800 ?
C12 H12C 0.9800 ?
C13 C14 1.367(3) ?
C13 H13 0.9500 ?
C14 H14 0.9500 ?
C15 H15A 0.9800 ?
C15 H15B 0.9800 ?
C15 H15C 0.9800 ?
C16 C17 1.454(3) ?
C17 H17 0.9500 ?
C18 C19 1.513(3) ?
C18 H18A 0.9900 ?
C18 H18B 0.9900 ?
C19 H19A 0.9900 ?
C19 H19B 0.9900 ?
C20 C21 1.456(3) ?
C20 H20 0.9500 ?
C22 C23 1.370(3) ?
C22 H22 0.9500 ?
C23 H23 0.9500 ?
C24 H24A 0.9800 ?
C24 H24B 0.9800 ?
C24 H24C 0.9800 ?
